data_4510545
loop_
_publ_author_name
'Mazur, Liliana'
'Jarzembska, Katarzyna N.'
'Kami\'nski, Rados\/law'
'Wo\'zniak, Krzysztof'
'Pindelska, Edyta'
'Zieli\'nska-Pisklak, Monika'

_publ_section_title
;
 Substituent and Solvent Effects on Intermolecular Interactions in
 Crystals ofN-Acylhydrazone Derivatives: Single-Crystal X-ray, Solid-State
 NMR, and Computational Studies
;
_journal_issue 5
_journal_name_full 'Crystal Growth &amp; Design'
_journal_page_first 2263
_journal_paper_doi 10.1021/cg401866x
_journal_volume 14
_journal_year 2014
_chemical_formula_moiety 'C7 H7 N3 O'
_chemical_formula_sum 'C7 H7 N3 O'
_chemical_formula_weight 149.16
_space_group_IT_number 14
_symmetry_cell_setting monoclinic
_symmetry_Int_Tables_number 14
_symmetry_space_group_name_Hall '-P 2ybc'
_symmetry_space_group_name_H-M 'P 1 21/c 1'
_cell_angle_alpha 90.00
_cell_angle_beta 95.509(9)
_cell_angle_gamma 90.00
_cell_formula_units_Z 4
_cell_length_a 9.5229(9)
_cell_length_b 4.6958(5)
_cell_length_c 16.170(2)
_cell_measurement_temperature 100
_cell_volume 719.74(14)
_diffrn_ambient_temperature 100
_diffrn_measured_fraction_theta_full 0.989
_diffrn_measured_fraction_theta_max 0.974
_diffrn_measurement_device_type 'Xcalibur, Sapphire2, large Be window'
_diffrn_measurement_method \w-scans
_diffrn_radiation_monochromator graphite
_diffrn_radiation_source 'Enhance (Mo) X-ray Source'
_diffrn_radiation_type Mo-K\a
_diffrn_radiation_wavelength 0.71073
_diffrn_reflns_av_R_equivalents 0.0275
_diffrn_reflns_limit_h_max 12
_diffrn_reflns_limit_h_min -11
_diffrn_reflns_limit_k_max 6
_diffrn_reflns_limit_k_min -6
_diffrn_reflns_limit_l_max 22
_diffrn_reflns_limit_l_min -22
_diffrn_reflns_number 5730
_diffrn_reflns_theta_full 29.36
_diffrn_reflns_theta_max 29.834
_diffrn_reflns_theta_min 3.475
_exptl_absorpt_coefficient_mu 0.098
_exptl_absorpt_correction_T_max 1.000
_exptl_absorpt_correction_T_min 0.87748
_exptl_absorpt_correction_type multi-scan
_exptl_absorpt_process_details
;
 Agilent Technologies (2013). CRYSALIS PRO.
  Yarnton, Oxfordshire, England, UK
;
_exptl_crystal_colour colourless
_exptl_crystal_density_diffrn 1.377
_exptl_crystal_description needle
_exptl_crystal_F_000 312
_exptl_crystal_size_max 0.54
_exptl_crystal_size_mid 0.15
_exptl_crystal_size_min 0.12
_refine_diff_density_max 0.22
_refine_diff_density_min -0.19
_refine_ls_extinction_method none
_refine_ls_goodness_of_fit_ref 1.574
_refine_ls_hydrogen_treatment mixed
_refine_ls_number_parameters 128
_refine_ls_number_reflns 1446
_refine_ls_number_restraints 14
_refine_ls_R_factor_all 0.0314
_refine_ls_R_factor_gt 0.0314
_refine_ls_shift/su_max 0.000
_refine_ls_shift/su_mean 0.000
_refine_ls_structure_factor_coef F
_refine_ls_weighting_scheme sigma
_refine_ls_wR_factor_gt 0.0360
_refine_ls_wR_factor_ref 0.0360
_reflns_number_gt 1446
_reflns_number_total 2021
_reflns_threshold_expression I>3\s(I)
_cod_data_source_file cg401866x_si_002.cif
_cod_data_source_block 1
_cod_depositor_comments 'Adding full bibliography for 4510538--4510545.cif.'
_cod_original_cell_volume 719.7(1)
_cod_original_sg_symbol_H-M 'P 21/c'
_cod_database_code 4510545

loop_
_symmetry_equiv_pos_as_xyz
'x, y, z'
'-x, y+1/2, -z+1/2'
'-x, -y, -z'
'x, -y-1/2, z-1/2'

loop_
_atom_site_type_symbol
_atom_site_label
_atom_site_fract_x
_atom_site_fract_y
_atom_site_fract_z
_atom_site_U_iso_or_equiv
_atom_site_adp_type
_atom_site_occupancy
_atom_site_calc_flag
_atom_site_refinement_flag_posn
C C1 0.6621(1) 1.0577(3) 0.42448(7) 0.0197(3) Uani 1 d .
C C2 0.4433(1) 0.5158(2) 0.33993(7) 0.0185(3) Uani 1 d .
C C3 0.3125(1) 0.3565(2) 0.34735(6) 0.0168(3) Uani 1 d .
C C4 0.2323(1) 0.3793(3) 0.41511(7) 0.0199(3) Uani 1 d .
C C5 0.1098(1) 0.2175(3) 0.41480(7) 0.0219(3) Uani 1 d .
C C6 0.0718(1) 0.0359(3) 0.34800(7) 0.0217(3) Uani 1 d .
C C7 0.1579(1) 0.0264(3) 0.28315(7) 0.0208(3) Uani 1 d .
N N1 0.61117(9) 0.8396(2) 0.37558(6) 0.0188(3) Uani 1 d .
N N2 0.48856(9) 0.7086(2) 0.39255(6) 0.0178(3) Uani 1 d .
N N3 0.27513(9) 0.1842(2) 0.28218(6) 0.0187(3) Uani 1 d .
O O1 0.76747(8) 1.1937(2) 0.41149(5) 0.0237(3) Uani 1 d .
H H1N 0.662(1) 0.782(3) 0.3248(4) 0.0285(4) Uiso 1 d U
H H1 0.6027(9) 1.105(3) 0.4766(4) 0.0240(4) Uiso 1 d U
H H7 0.134(1) -0.106(2) 0.2288(4) 0.0252(4) Uiso 1 d U
H H2 0.5008(9) 0.468(3) 0.2870(4) 0.0226(4) Uiso 1 d U
H H4 0.264(1) 0.519(2) 0.4668(4) 0.0244(4) Uiso 1 d U
H H5 0.0441(9) 0.230(3) 0.4657(4) 0.0270(4) Uiso 1 d U
H H6 -0.0215(7) -0.097(2) 0.3443(8) 0.0265(4) Uiso 1 d U

loop_
_atom_site_aniso_label
_atom_site_aniso_U_11
_atom_site_aniso_U_22
_atom_site_aniso_U_33
_atom_site_aniso_U_12
_atom_site_aniso_U_13
_atom_site_aniso_U_23
C1 0.0178(5) 0.0240(6) 0.0180(5) -0.0011(4) 0.0055(4) -0.0014(4)
C2 0.0162(5) 0.0214(6) 0.0186(5) -0.0019(4) 0.0053(4) -0.0005(4)
C3 0.0152(5) 0.0191(6) 0.0165(5) -0.00027(40) 0.0040(4) 0.0009(4)
C4 0.0194(5) 0.0228(6) 0.0185(5) -0.0019(4) 0.0063(4) -0.0006(4)
C5 0.0192(5) 0.0264(6) 0.0212(5) -0.0021(4) 0.0078(4) 0.0011(4)
C6 0.0167(5) 0.0240(6) 0.0247(6) -0.0032(4) 0.0044(4) 0.0005(5)
C7 0.0180(5) 0.0234(6) 0.0211(5) -0.0027(4) 0.0030(4) -0.0015(4)
N1 0.0171(4) 0.0218(5) 0.0180(4) -0.0015(4) 0.0045(3) -0.0008(4)
N2 0.0173(4) 0.0202(5) 0.0165(4) -0.0008(3) 0.0050(3) -0.00032(36)
N3 0.0175(4) 0.0214(5) 0.0176(4) -0.0004(4) 0.0040(3) -0.0004(4)
O1 0.0195(4) 0.0273(5) 0.0251(4) -0.0055(3) 0.0063(3) -0.0033(3)

loop_
_atom_type_symbol
_atom_type_description
_atom_type_scat_dispersion_real
_atom_type_scat_dispersion_imag
_atom_type_scat_source
C C 0.0030 0.0020 'Su & Coppens, Acta. Cryst. (1997) A53, 749'
H H 0.0000 0.0000 'Su & Coppens, Acta. Cryst. (1997) A53, 749'
N N 0.0060 0.0030 'Su & Coppens, Acta. Cryst. (1997) A53, 749'
O O 0.0110 0.0060 'Su & Coppens, Acta. Cryst. (1997) A53, 749'

loop_
_geom_angle_atom_site_label_1
_geom_angle_atom_site_label_2
_geom_angle_atom_site_label_3
_geom_angle
C1 N1 N2 119.1(1)
C1 N1 H1N 119.9(7)
C2 N2 N1 114.88(9)
C2 C3 N3 113.8(1)
C2 C3 C4 123.8(1)
C3 N3 C7 118.7(1)
C3 C2 N2 122.5(1)
C3 C2 H2 117.2(6)
C3 C4 C5 118.4(1)
C3 C4 H4 121.3(7)
C4 C3 N3 122.4(1)
C4 C5 C6 119.4(1)
C4 C5 H5 120.9(6)
C5 C4 H4 120.3(7)
C5 C6 C7 118.3(1)
C5 C6 H6 123.0(7)
C6 C7 N3 122.8(1)
C6 C7 H7 122.5(7)
C6 C5 H5 119.7(6)
C7 C6 H6 118.6(7)
N1 C1 O1 123.2(1)
N1 C1 H1 115.2(7)
N2 N1 H1N 120.9(7)
N2 C2 H2 120.3(6)
N3 C7 H7 114.7(7)
O1 C1 H1 121.6(7)

loop_
_geom_bond_atom_site_label_1
_geom_bond_atom_site_label_2
_geom_bond_distance
C1 O1 1.225(1)
C1 N1 1.355(1)
C2 N2 1.288(1)
C2 C3 1.468(1)
C3 N3 1.349(1)
C3 C4 1.398(1)
C4 C5 1.392(2)
C5 C6 1.396(2)
C6 C7 1.392(2)
C7 N3 1.341(1)
N1 N2 1.371(1)

loop_
_geom_torsion_atom_site_label_1
_geom_torsion_atom_site_label_2
_geom_torsion_atom_site_label_3
_geom_torsion_atom_site_label_4
_geom_torsion
C1 N1 N2 C2 175.84(10)
C2 N2 N1 H1N -0.9(7)
C2 C3 N3 C7 179.3(1)
C2 C3 C4 C5 179.80(10)
C2 C3 C4 H4 -0.09(62)
C3 N3 C7 C6 0.99(10)
C3 N3 C7 H7 179.7(3)
C3 C2 N2 N1 -178.99(9)
C3 C4 C5 C6 0.87(10)
C3 C4 C5 H5 -179.5(2)
C4 C3 N3 C7 -0.9(1)
C4 C3 C2 N2 -6.01(10)
C4 C3 C2 H2 175.2(4)
C4 C5 C6 C7 -0.8(1)
C4 C5 C6 H6 179.4(2)
C5 C4 C3 N3 0.020(97)
C5 C6 C7 N3 -0.1(1)
C5 C6 C7 H7 -178.8(3)
C6 C5 C4 H4 -179.2(2)
C7 C6 C5 H5 179.5(2)
N1 N2 C2 H2 -0.25(61)
N2 N1 C1 O1 -176.8(1)
N2 N1 C1 H1 3.1(6)
N2 C2 C3 N3 173.78(9)
N3 C3 C2 H2 -5.0(6)
N3 C3 C4 H4 -179.9(2)
N3 C7 C6 H6 179.6(3)
O1 C1 N1 H1N -0.09(67)
H1N N1 C1 H1 179.8(8)
H7 C7 C6 H6 1.0(8)
H4 C4 C5 H5 0.40(79)
H5 C5 C6 H6 -0.20(81)
